data_9004435
loop_
_publ_author_name
'Hawthorne, F. C.'
'Oberti, R.'
'Ottolini, L.'

_publ_section_title
;
 Lithium-bearing fluor-arfvedsonite from Hurricane
 Mountain, New Hampshire: a crystal-chemical study
 Sample:H2 - 2[(K.25Na.75)Na2(Li.48Fe2.84Mn.11Zn.05Fe1.45Ti.07)
 (Si7.89Al0.11)O22(F1.35{OH}.65)]
;
_journal_name_full 'The Canadian Mineralogist'
_journal_page_first 1015
_journal_page_last 1019
_journal_volume 34
_journal_year 1996
_chemical_compound_source 'Hurricane Mountain, New Hampshire, USA'
_chemical_formula_sum 'Al0.24 F1.36 Fe3.88 H0.64 K0.25 Li Na2.75 O22.64 Si7.76 Ti0.06 Zn0.06'
_chemical_name_mineral Fluor-arfvedsonite
_space_group_IT_number 12
_symmetry_space_group_name_Hall '-C 2y'
_symmetry_space_group_name_H-M 'C 1 2/m 1'
_cell_angle_alpha 90
_cell_angle_beta 103.79
_cell_angle_gamma 90
_cell_formula_units_Z 2
_cell_length_a 9.832
_cell_length_b 17.990
_cell_length_c 5.316
_cell_volume 913.179
_database_code_amcsd 0005508
_exptl_crystal_density_diffrn 3.333
_cod_original_formula_sum '(Si7.76 Al.24) Fe3.88 Ti.06 Zn.06 Li Na2.75 K.25 O22.64 (F1.36 H.64)'
_cod_database_code 9004435

loop_
_space_group_symop_operation_xyz
x,y,z
1/2+x,1/2+y,z
x,-y,z
1/2+x,1/2-y,z
-x,y,-z
1/2-x,1/2+y,-z
-x,-y,-z
1/2-x,1/2-y,-z

loop_
_atom_site_label
_atom_site_fract_x
_atom_site_fract_y
_atom_site_fract_z
_atom_site_occupancy
_atom_site_U_iso_or_equiv
_atom_site_type_symbol
_atom_site_attached_hydrogens
SiT1 0.27870 0.08590 0.29070 0.97000 0.00583 Si 0
AlT1 0.27870 0.08590 0.29070 0.03000 0.00583 Al 0
SiT2 0.28940 0.17060 0.80100 0.97000 0.00595 Si 0
AlT2 0.28940 0.17060 0.80100 0.03000 0.00595 Al 0
FeM1 0.00000 0.08992 0.50000 1.00000 0.00773 Fe 0
FeM2 0.00000 0.18222 0.00000 0.94000 0.00684 Fe 0
TiM2 0.00000 0.18222 0.00000 0.03000 0.00684 Ti 0
ZnM2 0.00000 0.18222 0.00000 0.03000 0.00684 Zn 0
LiM3_1 0.00000 0.00000 0.00000 0.48000 0.00760 Li 0
LiM3_2 0.00000 0.00000 0.00000 0.41000 0.00760 Li 0
LiM3_3 0.00000 0.00000 0.00000 0.11000 0.00760 Li 0
NaM4 0.00000 0.27767 0.50000 1.00000 0.01507 Na 0
NaA 0.00000 0.50000 0.00000 0.37000 0.01507 Na 0
KA 0.00000 0.50000 0.00000 0.13000 0.01507 K 0
NaA(m) 0.04680 0.50000 0.10280 0.19000 0.03711 Na 0
KA(m) 0.04680 0.50000 0.10280 0.06000 0.03711 K 0
O1 0.11060 0.09110 0.20720 1.00000 0.00823 O 0
O2 0.11990 0.17210 0.73530 1.00000 0.00836 O 0
F3 0.11250 0.00000 0.70810 0.68000 0.01418 F 0
O-H3 0.11250 0.00000 0.70810 0.32000 0.01418 O 1
O4 0.36490 0.24890 0.80080 1.00000 0.01089 O 0
O5 0.34890 0.12760 0.08110 1.00000 0.01026 O 0
O6 0.34070 0.12010 0.57840 1.00000 0.00975 O 0
O7 0.33280 0.00000 0.29950 1.00000 0.01140 O 0

loop_
_cod_changelog_entry_id
_cod_changelog_entry_author
_cod_changelog_entry_date
_cod_changelog_entry_text
1
;cod-tools version 3.8.0
Id: cif_guess_AMCSD_atom_types 9574 2023-05-10 09:00:05Z saulius
;
2023-05-10T18:49:05+03:00
;Derived atom types and hydrogen counts
from atom names that follow the AMCSD naming convention
(Wat == water, O-H == hydroxyl).
;
2
;cod-tools version 3.10.1
Id: cif_fix_AMCSD_atom_labels 10224 2024-08-07 11:09:31Z saulius
;
2024-08-07T19:39:10+03:00
;Changed the following '_atom_site_label' values:
the first duplicated label 'LiM3'  converted to 'LiM3_1'
duplicated label 'LiM3' at index 9 converted to 'LiM3_2'
duplicated label 'LiM3' at index 10 converted to 'LiM3_3'
;

loop_
_cod_related_entry_id
_cod_related_entry_database
_cod_related_entry_code
1 AMCSD 0005508
